data_7234191
loop_
_publ_author_name
'Yoshinori Yamanoi'
'Kazuhiro Takahashi'
'Takeshi Hamada'
'Norikazu Ohshima'
'Masashi Kurashina'
'Yohei Hattori'
'Tetsuro Kusamoto'
'Ryota Sakamoto'
'Mariko Miyachi'
'Hiroshi Nishihara'

_publ_section_title
;
 Synthesis, characterization, and physical properties of
 oligo(1-(N,N-dimethylamino)pyrrole)s and their doped forms, precursors of
 candidates for molecular flat-band ferromagnets
;
_journal_name_full 'Journal of Materials Chemistry C'
_journal_page_first 4316
_journal_page_last 4320
_journal_paper_doi 10.1039/C4TC02941K
_journal_volume 3
_journal_year 2015
_chemical_formula_moiety 'C24 H34 N8'
_chemical_formula_sum 'C24 H34 N8'
_chemical_formula_weight 434.59
_space_group_IT_number 15
_space_group_name_Hall '-C 2yc'
_space_group_name_H-M_alt 'C 1 2/c 1'
_symmetry_cell_setting monoclinic
_symmetry_Int_Tables_number 15
_symmetry_space_group_name_Hall '-C 2yc'
_symmetry_space_group_name_H-M 'C 1 2/c 1'
_atom_sites_solution_hydrogens geom
_atom_sites_solution_primary direct
_atom_sites_solution_secondary difmap
_cell_angle_alpha 90
_cell_angle_beta 126.073(2)
_cell_angle_gamma 90
_cell_formula_units_Z 4
_cell_length_a 23.414(12)
_cell_length_b 7.947(3)
_cell_length_c 15.216(8)
_cell_measurement_temperature 103
_cell_volume 2288.4(19)
_computing_structure_refinement 'SHELXL-97 (Sheldrick, 1997)'
_diffrn_ambient_temperature 103
_diffrn_detector_area_resol_mean 28.57
_diffrn_measured_fraction_theta_full 0.995
_diffrn_measured_fraction_theta_max 0.995
_diffrn_measurement_device_type 'Rigaku Saturn'
_diffrn_measurement_method \w
_diffrn_radiation_monochromator graphite
_diffrn_radiation_type MoK\a
_diffrn_radiation_wavelength 0.7107
_diffrn_reflns_av_R_equivalents 0.0207
_diffrn_reflns_av_unetI/netI 0.0214
_diffrn_reflns_limit_h_max 29
_diffrn_reflns_limit_h_min -30
_diffrn_reflns_limit_k_max 10
_diffrn_reflns_limit_k_min -10
_diffrn_reflns_limit_l_max 19
_diffrn_reflns_limit_l_min -19
_diffrn_reflns_number 8732
_diffrn_reflns_theta_full 27.46
_diffrn_reflns_theta_max 27.46
_diffrn_reflns_theta_min 3.31
_exptl_absorpt_coefficient_mu 0.079
_exptl_absorpt_correction_type none
_exptl_crystal_colour colorless
_exptl_crystal_density_diffrn 1.261
_exptl_crystal_density_method 'not measured'
_exptl_crystal_description platelet
_exptl_crystal_F_000 936
_exptl_crystal_size_max 0.50
_exptl_crystal_size_mid 0.50
_exptl_crystal_size_min 0.050
_refine_diff_density_max 0.258
_refine_diff_density_min -0.2
_refine_diff_density_rms 0.043
_refine_ls_extinction_method none
_refine_ls_goodness_of_fit_ref 1.045
_refine_ls_hydrogen_treatment constr
_refine_ls_matrix_type full
_refine_ls_number_parameters 145
_refine_ls_number_reflns 2609
_refine_ls_number_restraints 0
_refine_ls_restrained_S_all 1.045
_refine_ls_R_factor_all 0.0445
_refine_ls_R_factor_gt 0.0388
_refine_ls_shift/su_max 0.001
_refine_ls_shift/su_mean 0
_refine_ls_structure_factor_coef Fsqd
_refine_ls_weighting_details 'calc w=1/[\s^2^(Fo^2^)+(0.0523P)^2^+1.4889P] where P=(Fo^2^+2Fc^2^)/3'
_refine_ls_weighting_scheme calc
_refine_ls_wR_factor_gt 0.0968
_refine_ls_wR_factor_ref 0.1018
_reflns_number_gt 2299
_reflns_number_total 2609
_reflns_threshold_expression >2sigma(I)
_cod_data_source_file J-Mater-Chem-C-2015-3-4316.cif
_cod_data_source_block 3
_cod_original_cell_volume 2288.3(19)
_cod_database_code 7234191

loop_
_symmetry_equiv_pos_as_xyz
'x, y, z'
'-x, y, -z+1/2'
'x+1/2, y+1/2, z'
'-x+1/2, y+1/2, -z+1/2'
'-x, -y, -z'
'x, -y, z-1/2'
'-x+1/2, -y+1/2, -z'
'x+1/2, -y+1/2, z-1/2'

loop_
_atom_site_label
_atom_site_type_symbol
_atom_site_fract_x
_atom_site_fract_y
_atom_site_fract_z
_atom_site_U_iso_or_equiv
_atom_site_adp_type
_atom_site_occupancy
_atom_site_symmetry_multiplicity
_atom_site_calc_flag
_atom_site_refinement_flags
_atom_site_disorder_assembly
_atom_site_disorder_group
N4 N 0.95595(5) 0.16048(11) 0.11900(7) 0.0136(2) Uani 1 1 d . . .
N3 N 1.00444(5) 0.29338(11) 0.14895(8) 0.0163(2) Uani 1 1 d . . .
N2 N 0.81495(5) 0.33303(12) -0.11912(7) 0.0159(2) Uani 1 1 d . . .
N1 N 0.78049(5) 0.35818(12) -0.06857(8) 0.0180(2) Uani 1 1 d . . .
C12 C 0.97012(6) 0.03536(13) 0.19234(9) 0.0134(2) Uani 1 1 d . . .
C10 C 0.87643(6) -0.04071(14) 0.02460(9) 0.0160(2) Uani 1 1 d . . .
H10 H 0.8387 -0.1024 -0.0319 0.019 Uiso 1 1 calc R . .
C9 C 0.89830(6) 0.11418(13) 0.01514(9) 0.0139(2) Uani 1 1 d . . .
C6 C 0.86871(6) 0.21736(13) -0.08315(9) 0.0145(2) Uani 1 1 d . . .
C1 C 0.70712(6) 0.29925(16) -0.14097(10) 0.0229(3) Uani 1 1 d . . .
H1A H 0.7066 0.1824 -0.1575 0.034 Uiso 1 1 calc R . .
H1B H 0.6824 0.3635 -0.2071 0.034 Uiso 1 1 calc R . .
H1C H 0.6843 0.3133 -0.1057 0.034 Uiso 1 1 calc R . .
C5 C 0.88444(6) 0.22003(14) -0.15742(9) 0.0175(2) Uani 1 1 d . . .
H5 H 0.9184 0.1546 -0.1546 0.021 Uiso 1 1 calc R . .
C7 C 0.96980(6) 0.45746(14) 0.12068(10) 0.0205(3) Uani 1 1 d . . .
H7A H 0.9445 0.4685 0.1521 0.031 Uiso 1 1 calc R . .
H7B H 0.9374 0.4671 0.043 0.031 Uiso 1 1 calc R . .
H7C H 1.0048 0.5447 0.1483 0.031 Uiso 1 1 calc R . .
C2 C 0.78200(7) 0.53668(16) -0.04269(11) 0.0244(3) Uani 1 1 d . . .
H2A H 0.8301 0.5742 0.0046 0.037 Uiso 1 1 calc R . .
H2B H 0.7594 0.5512 -0.0072 0.037 Uiso 1 1 calc R . .
H2C H 0.7575 0.6015 -0.1086 0.037 Uiso 1 1 calc R . .
C11 C 0.92113(6) -0.09052(14) 0.13511(9) 0.0153(2) Uani 1 1 d . . .
H11 H 0.918 -0.1904 0.1639 0.018 Uiso 1 1 calc R . .
C4 C 0.83986(6) 0.33973(15) -0.23859(9) 0.0191(3) Uani 1 1 d . . .
H4 H 0.8396 0.3679 -0.2981 0.023 Uiso 1 1 calc R . .
C8 C 1.04429(6) 0.26763(16) 0.10347(10) 0.0210(3) Uani 1 1 d . . .
H8A H 1.0661 0.1586 0.1242 0.032 Uiso 1 1 calc R . .
H8B H 1.0801 0.3526 0.1308 0.032 Uiso 1 1 calc R . .
H8C H 1.0128 0.2748 0.0256 0.032 Uiso 1 1 calc R . .
C3 C 0.79705(6) 0.40670(15) -0.21367(9) 0.0187(2) Uani 1 1 d . . .
H3 H 0.7622 0.4875 -0.2537 0.022 Uiso 1 1 calc R . .

loop_
_atom_site_aniso_label
_atom_site_aniso_U_11
_atom_site_aniso_U_22
_atom_site_aniso_U_33
_atom_site_aniso_U_23
_atom_site_aniso_U_13
_atom_site_aniso_U_12
N4 0.0144(4) 0.0118(4) 0.0116(4) 0.0000(3) 0.0060(4) -0.0024(3)
N3 0.0163(5) 0.0127(5) 0.0170(5) 0.0005(4) 0.0082(4) -0.0038(4)
N2 0.0167(5) 0.0171(5) 0.0126(4) 0.0019(4) 0.0079(4) 0.0017(4)
N1 0.0198(5) 0.0191(5) 0.0162(5) 0.0001(4) 0.0112(4) 0.0030(4)
C12 0.0159(5) 0.0121(5) 0.0129(5) 0.0010(4) 0.0089(5) 0.0014(4)
C10 0.0165(5) 0.0148(5) 0.0145(5) -0.0028(4) 0.0079(5) -0.0022(4)
C9 0.0143(5) 0.0146(5) 0.0121(5) -0.0010(4) 0.0074(4) 0.0000(4)
C6 0.0144(5) 0.0135(5) 0.0122(5) -0.0010(4) 0.0059(4) -0.0014(4)
C1 0.0223(6) 0.0239(6) 0.0242(6) -0.0028(5) 0.0147(5) -0.0028(5)
C5 0.0184(5) 0.0175(5) 0.0158(6) -0.0009(4) 0.0097(5) -0.0013(4)
C7 0.0218(6) 0.0135(5) 0.0189(6) 0.0010(4) 0.0079(5) -0.0020(4)
C2 0.0221(6) 0.0225(6) 0.0237(6) -0.0045(5) 0.0106(5) 0.0026(5)
C11 0.0187(5) 0.0123(5) 0.0151(5) -0.0002(4) 0.0101(5) -0.0008(4)
C4 0.0212(6) 0.0216(6) 0.0128(5) 0.0009(4) 0.0090(5) -0.0035(5)
C8 0.0166(5) 0.0251(6) 0.0193(6) 0.0014(5) 0.0095(5) -0.0031(5)
C3 0.0188(6) 0.0183(5) 0.0137(5) 0.0036(4) 0.0066(5) 0.0002(4)

loop_
_atom_type_symbol
_atom_type_description
_atom_type_scat_dispersion_real
_atom_type_scat_dispersion_imag
_atom_type_scat_source
C C 0.0033 0.0016 'International Tables Vol C Tables 4.2.6.8 and 6.1.1.4'
H H 0 0 'International Tables Vol C Tables 4.2.6.8 and 6.1.1.4'
N N 0.0061 0.0033 'International Tables Vol C Tables 4.2.6.8 and 6.1.1.4'

loop_
_geom_angle_atom_site_label_1
_geom_angle_atom_site_label_2
_geom_angle_atom_site_label_3
_geom_angle
_geom_angle_site_symmetry_1
_geom_angle_site_symmetry_3
C12 N4 C9 109.72(9) . .
C12 N4 N3 120.77(9) . .
C9 N4 N3 128.30(9) . .
N4 N3 C7 111.75(9) . .
N4 N3 C8 110.89(9) . .
C7 N3 C8 112.51(9) . .
C3 N2 C6 110.08(9) . .
C3 N2 N1 126.08(10) . .
C6 N2 N1 123.64(9) . .
N2 N1 C2 110.50(9) . .
N2 N1 C1 109.63(9) . .
C2 N1 C1 110.02(9) . .
C11 C12 N4 107.31(10) . .
C11 C12 C12 127.57(8) . 2_755
N4 C12 C12 124.98(8) . 2_755
C9 C10 C11 108.33(10) . .
C10 C9 N4 106.84(10) . .
C10 C9 C6 128.62(10) . .
N4 C9 C6 124.53(10) . .
C5 C6 N2 106.56(10) . .
C5 C6 C9 130.36(10) . .
N2 C6 C9 123.05(10) . .
C6 C5 C4 108.05(11) . .
C12 C11 C10 107.79(10) . .
C3 C4 C5 107.66(11) . .
N2 C3 C4 107.64(10) . .
H10 C10 C9 125.8 . .
H10 C10 C11 125.8 . .
N1 C1 H1A 109.5 . .
N1 C1 H1B 109.5 . .
N1 C1 H1C 109.5 . .
H1A C1 H1B 109.4 . .
H1A C1 H1C 109.5 . .
H1B C1 H1C 109.5 . .
C6 C5 H5 126.0 . .
H5 C5 C4 126.0 . .
N3 C7 H7A 109.5 . .
N3 C7 H7B 109.4 . .
N3 C7 H7C 109.4 . .
H7A C7 H7B 109.5 . .
H7A C7 H7C 109.5 . .
H7B C7 H7C 109.4 . .
N1 C2 H2A 109.5 . .
N1 C2 H2B 109.5 . .
N1 C2 H2C 109.5 . .
H2A C2 H2B 109.5 . .
H2A C2 H2C 109.4 . .
H2B C2 H2C 109.6 . .
C12 C11 H11 126.1 . .
C10 C11 H11 126.1 . .
C5 C4 H4 126.2 . .
H4 C4 C3 126.1 . .
N3 C8 H8A 109.5 . .
N3 C8 H8B 109.5 . .
N3 C8 H8C 109.5 . .
H8A C8 H8B 109.4 . .
H8A C8 H8C 109.4 . .
H8B C8 H8C 109.5 . .
N2 C3 H3 126.2 . .
C4 C3 H3 126.1 . .
H10 C10 C9 125.8 . .
H10 C10 C11 125.8 . .
N1 C1 H1A 109.5 . .
N1 C1 H1B 109.5 . .
N1 C1 H1C 109.5 . .
H1A C1 H1B 109.4 . .
H1A C1 H1C 109.5 . .
H1B C1 H1C 109.5 . .
C6 C5 H5 126.0 . .
H5 C5 C4 126.0 . .
N3 C7 H7A 109.5 . .
N3 C7 H7B 109.4 . .
N3 C7 H7C 109.4 . .
H7A C7 H7B 109.5 . .
H7A C7 H7C 109.5 . .
H7B C7 H7C 109.4 . .
N1 C2 H2A 109.5 . .
N1 C2 H2B 109.5 . .
N1 C2 H2C 109.5 . .
H2A C2 H2B 109.5 . .
H2A C2 H2C 109.4 . .
H2B C2 H2C 109.6 . .
C12 C11 H11 126.1 . .
C10 C11 H11 126.1 . .
C5 C4 H4 126.2 . .
H4 C4 C3 126.1 . .
N3 C8 H8A 109.5 . .
N3 C8 H8B 109.5 . .
N3 C8 H8C 109.5 . .
H8A C8 H8B 109.4 . .
H8A C8 H8C 109.4 . .
H8B C8 H8C 109.5 . .
N2 C3 H3 126.2 . .
C4 C3 H3 126.1 . .

loop_
_geom_bond_atom_site_label_1
_geom_bond_atom_site_label_2
_geom_bond_distance
_geom_bond_site_symmetry_2
N4 C12 1.3813(14) .
N4 C9 1.3938(15) .
N4 N3 1.4152(13) .
N3 C7 1.4601(15) .
N3 C8 1.4669(16) .
N2 C3 1.3705(16) .
N2 C6 1.3849(15) .
N2 N1 1.4188(14) .
N1 C2 1.4670(16) .
N1 C1 1.4681(16) .
C12 C11 1.3778(15) .
C12 C12 1.465(2) 2_755
C10 C9 1.3728(16) .
C10 C11 1.4167(17) .
C9 C6 1.4727(16) .
C6 C5 1.3795(16) .
C5 C4 1.4148(17) .
C4 C3 1.3709(17) .
C10 H10 0.930 .
C1 H1A 0.960 .
C1 H1B 0.960 .
C1 H1C 0.961 .
C5 H5 0.930 .
C7 H7A 0.960 .
C7 H7B 0.960 .
C7 H7C 0.961 .
C2 H2A 0.960 .
C2 H2B 0.960 .
C2 H2C 0.961 .
C11 H11 0.930 .
C4 H4 0.929 .
C8 H8A 0.960 .
C8 H8B 0.960 .
C8 H8C 0.960 .
C3 H3 0.929 .
C10 H10 0.930 .
